data_7060438
loop_
_publ_author_name
'Akhtar, Sohel'
'Singha, Pabitra'
'De, Avik'
'Das, Krishna Sundar'
'Saha, Sayan'
'Bala, Sukhen'
'Mondal, Raju'

_publ_section_title
;
 Construction of a series of metal-directed MOFs to explore their physical
 and chemical properties
;
_journal_issue 14
_journal_name_full 'New Journal of Chemistry'
_journal_page_first 6438
_journal_page_last 6449
_journal_paper_doi 10.1039/D0NJ03424J
_journal_volume 45
_journal_year 2021
_chemical_formula_sum 'C43 H30 Cu2 N11 O9'
_chemical_formula_weight 971.86
_space_group_crystal_system triclinic
_space_group_IT_number 2
_space_group_name_Hall '-P 1'
_space_group_name_H-M_alt 'P -1'
_atom_sites_solution_hydrogens geom
_audit_creation_method SHELXL-2016/6
_audit_update_record
;
2021-02-10 deposited with the CCDC.	2021-03-09 downloaded from the CCDC.
;
_cell_angle_alpha 72.350(2)
_cell_angle_beta 78.127(2)
_cell_angle_gamma 76.793(2)
_cell_formula_units_Z 1
_cell_length_a 7.2638(3)
_cell_length_b 11.8595(5)
_cell_length_c 13.0619(6)
_cell_measurement_reflns_used 22068
_cell_measurement_temperature 120(2)
_cell_measurement_theta_max 30.504
_cell_measurement_theta_min 3.102
_cell_volume 1032.53(8)
_computing_cell_refinement 'Bruker APEX-2'
_computing_data_collection 'Bruker APEX-2'
_computing_data_reduction 'Bruker SHELXTL'
_computing_molecular_graphics 'Bruker SHELXTL'
_computing_publication_material 'Bruker SHELXTL'
_computing_structure_refinement 'SHELXL-2016/6 (Sheldrick, 2016)'
_computing_structure_solution 'SHELXT 2014/5 (Sheldrick, 2014)'
_diffrn_ambient_temperature 120(2)
_diffrn_detector_area_resol_mean 8
_diffrn_measured_fraction_theta_full 0.990
_diffrn_measured_fraction_theta_max 0.993
_diffrn_measurement_device_type 'Bruker APEX-2 CCD area detector'
_diffrn_measurement_method '/w scans'
_diffrn_radiation_type MoK\a
_diffrn_radiation_wavelength 0.71073
_diffrn_reflns_av_R_equivalents 0.0308
_diffrn_reflns_av_unetI/netI 0.0181
_diffrn_reflns_Laue_measured_fraction_full 0.990
_diffrn_reflns_Laue_measured_fraction_max 0.993
_diffrn_reflns_limit_h_max 10
_diffrn_reflns_limit_h_min -10
_diffrn_reflns_limit_k_max 16
_diffrn_reflns_limit_k_min -16
_diffrn_reflns_limit_l_max 18
_diffrn_reflns_limit_l_min -18
_diffrn_reflns_number 40752
_diffrn_reflns_point_group_measured_fraction_full 0.990
_diffrn_reflns_point_group_measured_fraction_max 0.993
_diffrn_reflns_theta_full 25.242
_diffrn_reflns_theta_max 30.000
_diffrn_reflns_theta_min 3.152
_diffrn_source 'fine-focus sealed tube'
_exptl_absorpt_coefficient_mu 1.102
_exptl_absorpt_correction_T_max 1.00000
_exptl_absorpt_correction_T_min 0.94679
_exptl_absorpt_correction_type multi-scan
_exptl_absorpt_process_details 'SADABS v.2.03 (Bruker, 2001), wR2(int)=0.0674 before correction'
_exptl_crystal_colour Blue
_exptl_crystal_density_diffrn 1.563
_exptl_crystal_density_meas ?
_exptl_crystal_density_method 'not measured'
_exptl_crystal_description Block
_exptl_crystal_F_000 495
_exptl_crystal_size_max 0.22
_exptl_crystal_size_mid 0.18
_exptl_crystal_size_min 0.15
_refine_diff_density_max 1.093
_refine_diff_density_min -0.715
_refine_diff_density_rms 0.087
_refine_ls_extinction_coef 0.014(3)
_refine_ls_extinction_expression Fc^*^=kFc[1+0.001xFc^2^\l^3^/sin(2\q)]^-1/4^
_refine_ls_extinction_method 'SHELXL-2016/6 (Sheldrick 2016)'
_refine_ls_goodness_of_fit_ref 1.090
_refine_ls_hydrogen_treatment constr
_refine_ls_matrix_type full
_refine_ls_number_parameters 303
_refine_ls_number_reflns 5994
_refine_ls_number_restraints 1
_refine_ls_restrained_S_all 1.090
_refine_ls_R_factor_all 0.0437
_refine_ls_R_factor_gt 0.0392
_refine_ls_shift/su_max 0.000
_refine_ls_shift/su_mean 0.000
_refine_ls_structure_factor_coef Fsqd
_refine_ls_weighting_details 'w=1/[\s^2^(Fo^2^)+(0.0598P)^2^+1.0137P] where P=(Fo^2^+2Fc^2^)/3'
_refine_ls_weighting_scheme calc
_refine_ls_wR_factor_gt 0.1097
_refine_ls_wR_factor_ref 0.1122
_reflns_Friedel_coverage 0.000
_reflns_number_gt 5382
_reflns_number_total 5994
_reflns_threshold_expression 'I > 2\s(I)'
_cod_data_source_file d0nj03424j2.cif
_cod_data_source_block mo_PS_1_0m
_cod_depositor_comments
;
The following automatic conversions were performed:

data item '_exptl_crystal_density_meas' value 'not measured' was
changed to '?' -- the value is perceived as not measured.

Automatic conversion script
Id: cif_fix_values 7556 2019-12-06 15:28:31Z antanas 

 Adding full bibliography for 7060438--7060444.cif.
;
_cod_database_code 7060438
_shelx_shelxl_version_number 2016/6
_shelx_space_group_comment
;
The symmetry employed for this shelxl refinement is uniquely defined
by the following loop, which should always be used as a source of
symmetry information in preference to the above space-group names.
They are only intended as comments.
;

loop_
_space_group_symop_operation_xyz
'x, y, z'
'-x, -y, -z'

loop_
_atom_site_label
_atom_site_type_symbol
_atom_site_fract_x
_atom_site_fract_y
_atom_site_fract_z
_atom_site_U_iso_or_equiv
_atom_site_adp_type
_atom_site_occupancy
_atom_site_site_symmetry_order
_atom_site_calc_flag
_atom_site_refinement_flags_posn
_atom_site_refinement_flags_adp
_atom_site_refinement_flags_occupancy
_atom_site_disorder_assembly
_atom_site_disorder_group
Cu1 Cu -0.500000 1.000000 0.500000 0.01452(10) Uani 1 2 d S . P . .
Cu2 Cu 0.000000 0.500000 0.000000 0.01435(10) Uani 1 2 d S . P . .
O1 O -0.0449(2) 0.68436(14) 0.11940(12) 0.0269(3) Uani 1 1 d . . . . .
O2 O -0.5110(2) 0.76686(14) 0.57280(12) 0.0241(3) Uani 1 1 d . . . . .
O3 O -0.09255(19) 0.49715(12) 0.14998(10) 0.0196(3) Uani 1 1 d . . . . .
O4 O -0.36273(19) 0.87977(12) 0.42430(10) 0.0190(3) Uani 1 1 d . . . . .
N1 N -0.2053(3) 0.33518(16) 0.55192(14) 0.0261(4) Uani 1 1 d . . . . .
N2 N -0.2644(3) 0.32440(19) 0.64934(16) 0.0338(4) Uani 1 1 d . . . . .
N3 N -0.3152(4) 0.3036(2) 0.73892(18) 0.0488(6) Uani 1 1 d . . . . .
C1 C -0.4029(2) 0.77824(17) 0.48521(14) 0.0178(3) Uani 1 1 d . . . . .
C2 C -0.3096(2) 0.66969(16) 0.44505(14) 0.0169(3) Uani 1 1 d . . . . .
C3 C -0.3043(3) 0.55628(17) 0.51858(14) 0.0185(3) Uani 1 1 d . . . . .
H3 H -0.354492 0.548774 0.591335 0.022 Uiso 1 1 calc R U . . .
C4 C -0.2235(3) 0.45418(17) 0.48246(14) 0.0189(3) Uani 1 1 d . . . . .
C5 C -0.1579(3) 0.46553(17) 0.37246(14) 0.0194(3) Uani 1 1 d . . . . .
H5 H -0.110570 0.397184 0.347762 0.023 Uiso 1 1 calc R U . . .
C6 C -0.1632(3) 0.57891(17) 0.29959(14) 0.0177(3) Uani 1 1 d . . . . .
C7 C -0.2349(3) 0.68203(17) 0.33578(14) 0.0182(3) Uani 1 1 d . . . . .
H7 H -0.232779 0.757936 0.287654 0.022 Uiso 1 1 calc R U . . .
C8 C -0.0943(3) 0.59082(17) 0.18046(14) 0.0178(3) Uani 1 1 d . . . . .
N4 N 1.2862(2) 0.03976(14) 0.40686(12) 0.0173(3) Uani 1 1 d . . . . .
N5 N 0.2528(2) 0.40130(15) 0.04382(13) 0.0195(3) Uani 1 1 d . . . . .
C9 C 1.1171(3) 0.10814(16) 0.43190(14) 0.0171(3) Uani 1 1 d . . . . .
H9 H 1.101178 0.139891 0.490737 0.020 Uiso 1 1 calc R U . . .
C10 C 0.9664(3) 0.13336(17) 0.37450(15) 0.0194(3) Uani 1 1 d . . . . .
H10 H 0.853362 0.182652 0.393934 0.023 Uiso 1 1 calc R U . . .
C11 C 0.9832(3) 0.08494(17) 0.28717(15) 0.0206(3) Uani 1 1 d . . . . .
C12 C 1.1581(3) 0.0150(2) 0.26058(17) 0.0277(4) Uani 1 1 d . . . . .
H12 H 1.177171 -0.018167 0.202391 0.033 Uiso 1 1 calc R U . . .
C13 C 1.3041(3) -0.0051(2) 0.32136(17) 0.0261(4) Uani 1 1 d . . . . .
H13 H 1.420172 -0.051784 0.302064 0.031 Uiso 1 1 calc R U . . .
C14 C 0.8182(3) 0.11114(18) 0.22516(17) 0.0233(4) Uani 1 1 d . . . . .
H14A H 0.700650 0.103165 0.275715 0.028 Uiso 1 1 calc R U . . .
H14B H 0.837478 0.053445 0.183163 0.028 Uiso 1 1 calc R U . . .
C15 C 0.8011(3) 0.23928(19) 0.14857(16) 0.0246(4) Uani 1 1 d . . . . .
H15A H 0.825653 0.292567 0.185791 0.029 Uiso 1 1 calc R U . . .
H15B H 0.899090 0.239438 0.085647 0.029 Uiso 1 1 calc R U . . .
C16 C 0.6093(3) 0.28829(19) 0.11035(16) 0.0232(4) Uani 1 1 d . . . . .
C17 C 0.4414(3) 0.2920(2) 0.18402(17) 0.0262(5) Uani 0.9 1 d . . P A 1
H17 H 0.445296 0.256675 0.257749 0.031 Uiso 1 1 calc R U . A 1
C18 C 0.2694(3) 0.3479(2) 0.14799(17) 0.0247(4) Uani 0.9 1 d . . P A 1
H18 H 0.159176 0.348507 0.198936 0.030 Uiso 1 1 calc R U . A 1
C17' C 0.506(3) 0.407(2) 0.1484(19) 0.030(4) Uiso 0.1 1 d . . P A 2
C18' C 0.331(3) 0.454(2) 0.1143(19) 0.031(4) Uiso 0.1 1 d . . P A 2
C19 C 0.4135(3) 0.3916(2) -0.02960(16) 0.0263(4) Uani 1 1 d . . . . .
H19 H 0.404180 0.424130 -0.103080 0.032 Uiso 1 1 calc R U . . .
C20 C 0.5913(3) 0.3350(2) 0.00064(17) 0.0278(4) Uani 1 1 d . . . . .
H20 H 0.697827 0.328407 -0.052086 0.033 Uiso 1 1 calc R U . . .
C2S C 0.8364(9) 0.9335(5) 0.0410(5) 0.0413(11) Uiso 0.5 1 d . . P . .
O1S O 1.0996(9) 0.9048(6) 0.0634(5) 0.0750(15) Uiso 0.5 1 d D . P . .
C1S C 0.5420(14) 1.0414(9) 0.0034(8) 0.075(2) Uiso 0.5 1 d . . P . .
N1S N 0.5822(17) 0.9160(10) 0.0454(9) 0.112(3) Uiso 0.5 1 d . . P . .
C3S C 0.9331(11) 0.9322(14) 0.0452(12) 0.120(5) Uiso 0.5 1 d D . P . .

loop_
_atom_site_aniso_label
_atom_site_aniso_U_11
_atom_site_aniso_U_22
_atom_site_aniso_U_33
_atom_site_aniso_U_23
_atom_site_aniso_U_13
_atom_site_aniso_U_12
Cu1 0.01472(15) 0.01630(15) 0.01243(14) -0.00800(11) -0.00449(10) 0.00529(10)
Cu2 0.01498(15) 0.01696(15) 0.01113(14) -0.00728(11) -0.00321(10) 0.00302(10)
O1 0.0319(8) 0.0288(7) 0.0190(6) -0.0085(6) 0.0016(5) -0.0054(6)
O2 0.0199(6) 0.0312(7) 0.0228(7) -0.0170(6) 0.0008(5) 0.0016(5)
O3 0.0222(6) 0.0228(6) 0.0137(5) -0.0104(5) -0.0036(5) 0.0046(5)
O4 0.0200(6) 0.0197(6) 0.0173(6) -0.0105(5) -0.0063(5) 0.0073(5)
N1 0.0350(9) 0.0234(8) 0.0181(7) -0.0047(6) -0.0047(7) -0.0020(7)
N2 0.0435(11) 0.0306(10) 0.0261(9) -0.0055(7) -0.0081(8) -0.0048(8)
N3 0.0630(16) 0.0512(14) 0.0262(10) -0.0069(10) -0.0031(10) -0.0062(12)
C1 0.0143(7) 0.0244(8) 0.0176(7) -0.0132(7) -0.0069(6) 0.0049(6)
C2 0.0150(7) 0.0209(8) 0.0163(7) -0.0109(6) -0.0033(6) 0.0031(6)
C3 0.0177(8) 0.0249(9) 0.0139(7) -0.0095(6) -0.0021(6) 0.0000(6)
C4 0.0201(8) 0.0208(8) 0.0155(7) -0.0057(6) -0.0043(6) -0.0004(6)
C5 0.0224(8) 0.0198(8) 0.0164(8) -0.0097(6) -0.0038(6) 0.0027(6)
C6 0.0188(8) 0.0214(8) 0.0135(7) -0.0097(6) -0.0028(6) 0.0027(6)
C7 0.0196(8) 0.0199(8) 0.0152(7) -0.0086(6) -0.0036(6) 0.0026(6)
C8 0.0162(7) 0.0235(8) 0.0136(7) -0.0097(6) -0.0033(6) 0.0041(6)
N4 0.0172(7) 0.0186(7) 0.0158(6) -0.0077(5) -0.0055(5) 0.0042(5)
N5 0.0174(7) 0.0229(7) 0.0157(7) -0.0051(6) -0.0038(5) 0.0026(6)
C9 0.0173(8) 0.0167(7) 0.0164(7) -0.0059(6) -0.0027(6) 0.0009(6)
C10 0.0167(8) 0.0199(8) 0.0194(8) -0.0055(6) -0.0041(6) 0.0028(6)
C11 0.0206(8) 0.0196(8) 0.0203(8) -0.0038(7) -0.0070(6) 0.0003(6)
C12 0.0282(10) 0.0318(10) 0.0255(9) -0.0158(8) -0.0121(8) 0.0081(8)
C13 0.0231(9) 0.0325(10) 0.0246(9) -0.0171(8) -0.0098(7) 0.0101(8)
C14 0.0218(9) 0.0234(9) 0.0257(9) -0.0066(7) -0.0114(7) 0.0012(7)
C15 0.0201(8) 0.0288(10) 0.0217(9) -0.0013(7) -0.0082(7) -0.0010(7)
C16 0.0198(8) 0.0262(9) 0.0201(8) -0.0035(7) -0.0063(7) 0.0019(7)
C17 0.0232(10) 0.0353(12) 0.0131(8) -0.0032(8) -0.0037(7) 0.0048(9)
C18 0.0207(10) 0.0315(11) 0.0145(9) -0.0037(8) -0.0012(7) 0.0049(8)
C19 0.0228(9) 0.0364(11) 0.0176(8) -0.0083(8) -0.0039(7) 0.0012(8)
C20 0.0212(9) 0.0389(11) 0.0206(9) -0.0090(8) -0.0026(7) 0.0008(8)

loop_
_atom_type_symbol
_atom_type_description
_atom_type_scat_dispersion_real
_atom_type_scat_dispersion_imag
_atom_type_scat_source
C C 0.0033 0.0016 'International Tables Vol C Tables 4.2.6.8 and 6.1.1.4'
H H 0.0000 0.0000 'International Tables Vol C Tables 4.2.6.8 and 6.1.1.4'
N N 0.0061 0.0033 'International Tables Vol C Tables 4.2.6.8 and 6.1.1.4'
O O 0.0106 0.0060 'International Tables Vol C Tables 4.2.6.8 and 6.1.1.4'
Cu Cu 0.3201 1.2651 'International Tables Vol C Tables 4.2.6.8 and 6.1.1.4'

loop_
_geom_angle_atom_site_label_1
_geom_angle_atom_site_label_2
_geom_angle_atom_site_label_3
_geom_angle
_geom_angle_site_symmetry_1
_geom_angle_site_symmetry_3
_geom_angle_publ_flag
O4 Cu1 O4 180.00(8) . 2_476 ?
O4 Cu1 N4 90.66(6) . 2_666 ?
O4 Cu1 N4 89.34(6) 2_476 2_666 ?
O4 Cu1 N4 89.34(6) . 1_365 ?
O4 Cu1 N4 90.66(6) 2_476 1_365 ?
N4 Cu1 N4 180.0 2_666 1_365 ?
O3 Cu2 O3 180.0 . 2_565 ?
O3 Cu2 N5 90.76(6) . 2_565 ?
O3 Cu2 N5 89.24(6) 2_565 2_565 ?
O3 Cu2 N5 89.24(6) . . ?
O3 Cu2 N5 90.76(6) 2_565 . ?
N5 Cu2 N5 180.0 2_565 . ?
C8 O3 Cu2 118.31(12) . . ?
C1 O4 Cu1 106.21(11) . . ?
N2 N1 C4 116.70(18) . . ?
N3 N2 N1 173.6(3) . . ?
O2 C1 O4 123.59(17) . . ?
O2 C1 C2 120.03(18) . . ?
O4 C1 C2 116.38(15) . . ?
C3 C2 C7 120.69(16) . . ?
C3 C2 C1 118.64(15) . . ?
C7 C2 C1 120.64(16) . . ?
C2 C3 C4 119.61(16) . . ?
C2 C3 H3 120.2 . . ?
C4 C3 H3 120.2 . . ?
C5 C4 C3 119.96(17) . . ?
C5 C4 N1 116.35(16) . . ?
C3 C4 N1 123.68(17) . . ?
C6 C5 C4 120.05(16) . . ?
C6 C5 H5 120.0 . . ?
C4 C5 H5 120.0 . . ?
C5 C6 C7 120.41(16) . . ?
C5 C6 C8 119.90(16) . . ?
C7 C6 C8 119.69(16) . . ?
C2 C7 C6 119.10(17) . . ?
C2 C7 H7 120.4 . . ?
C6 C7 H7 120.4 . . ?
O1 C8 O3 124.34(16) . . ?
O1 C8 C6 121.13(16) . . ?
O3 C8 C6 114.53(16) . . ?
C9 N4 C13 116.85(16) . . ?
C9 N4 Cu1 120.99(12) . 1_745 ?
C13 N4 Cu1 122.10(12) . 1_745 ?
C18 N5 C19 117.10(17) . . ?
C19 N5 C18' 96.8(9) . . ?
C18 N5 Cu2 120.66(13) . . ?
C19 N5 Cu2 122.15(13) . . ?
C18' N5 Cu2 111.8(9) . . ?
N4 C9 C10 123.18(16) . . ?
N4 C9 H9 118.4 . . ?
C10 C9 H9 118.4 . . ?
C9 C10 C11 120.09(17) . . ?
C9 C10 H10 120.0 . . ?
C11 C10 H10 120.0 . . ?
C12 C11 C10 116.87(17) . . ?
C12 C11 C14 122.90(18) . . ?
C10 C11 C14 120.23(17) . . ?
C13 C12 C11 119.68(18) . . ?
C13 C12 H12 120.2 . . ?
C11 C12 H12 120.2 . . ?
N4 C13 C12 123.31(18) . . ?
N4 C13 H13 118.3 . . ?
C12 C13 H13 118.3 . . ?
C11 C14 C15 110.36(16) . . ?
C11 C14 H14A 109.6 . . ?
C15 C14 H14A 109.6 . . ?
C11 C14 H14B 109.6 . . ?
C15 C14 H14B 109.6 . . ?
H14A C14 H14B 108.1 . . ?
C16 C15 C14 114.15(17) . . ?
C16 C15 H15A 108.7 . . ?
C14 C15 H15A 108.7 . . ?
C16 C15 H15B 108.7 . . ?
C14 C15 H15B 108.7 . . ?
H15A C15 H15B 107.6 . . ?
C17 C16 C20 116.83(18) . . ?
C17 C16 C15 121.07(18) . . ?
C20 C16 C15 122.08(18) . . ?
C20 C16 C17' 97.5(9) . . ?
C15 C16 C17' 111.3(9) . . ?
C18 C17 C16 120.12(19) . . ?
C18 C17 H17 119.9 . . ?
C16 C17 H17 119.9 . . ?
N5 C18 C17 123.4(2) . . ?
N5 C18 H18 118.3 . . ?
C17 C18 H18 118.3 . . ?
C18' C17' C16 113.0(19) . . ?
C17' C18' N5 122(2) . . ?
N5 C19 C20 122.59(18) . . ?
N5 C19 H19 118.7 . . ?
C20 C19 H19 118.7 . . ?
C19 C20 C16 119.66(19) . . ?
C19 C20 H20 120.2 . . ?
C16 C20 H20 120.2 . . ?
C3S C2S N1S 171.8(15) . . ?
N1S C1S C1S 69.7(10) 2_675 2_675 ?
N1S C1S N1S 119.6(10) 2_675 . ?
C1S C1S N1S 49.9(8) 2_675 . ?
C1S N1S C1S 60.4(10) 2_675 . ?
C1S N1S C2S 139.0(10) 2_675 . ?
C1S N1S C2S 86.8(7) . . ?
C2S C3S O1S 167(2) . . ?
C2S C3S C3S 120.3(17) . 2_775 ?
O1S C3S C3S 72.8(7) . 2_775 ?

loop_
_geom_bond_atom_site_label_1
_geom_bond_atom_site_label_2
_geom_bond_distance
_geom_bond_site_symmetry_2
_geom_bond_publ_flag
Cu1 O4 1.9506(12) . ?
Cu1 O4 1.9506(12) 2_476 ?
Cu1 N4 2.0517(15) 2_666 ?
Cu1 N4 2.0517(15) 1_365 ?
Cu2 O3 1.9285(13) . ?
Cu2 O3 1.9285(13) 2_565 ?
Cu2 N5 2.0282(15) 2_565 ?
Cu2 N5 2.0282(15) . ?
O1 C8 1.234(2) . ?
O2 C1 1.237(2) . ?
O3 C8 1.286(2) . ?
O4 C1 1.285(2) . ?
N1 N2 1.234(3) . ?
N1 C4 1.421(3) . ?
N2 N3 1.120(3) . ?
C1 C2 1.502(2) . ?
C2 C3 1.393(3) . ?
C2 C7 1.394(2) . ?
C3 C4 1.393(3) . ?
C3 H3 0.9300 . ?
C4 C5 1.393(2) . ?
C5 C6 1.389(3) . ?
C5 H5 0.9300 . ?
C6 C7 1.396(2) . ?
C6 C8 1.507(2) . ?
C7 H7 0.9300 . ?
N4 C9 1.347(2) . ?
N4 C13 1.347(2) . ?
N5 C18 1.333(3) . ?
N5 C19 1.357(2) . ?
N5 C18' 1.52(2) . ?
C9 C10 1.379(2) . ?
C9 H9 0.9300 . ?
C10 C11 1.398(3) . ?
C10 H10 0.9300 . ?
C11 C12 1.391(3) . ?
C11 C14 1.505(3) . ?
C12 C13 1.389(3) . ?
C12 H12 0.9300 . ?
C13 H13 0.9300 . ?
C14 C15 1.539(3) . ?
C14 H14A 0.9700 . ?
C14 H14B 0.9700 . ?
C15 C16 1.506(3) . ?
C15 H15A 0.9700 . ?
C15 H15B 0.9700 . ?
C16 C17 1.391(3) . ?
C16 C20 1.393(3) . ?
C16 C17' 1.60(2) . ?
C17 C18 1.377(3) . ?
C17 H17 0.9300 . ?
C18 H18 0.9300 . ?
C17' C18' 1.37(3) . ?
C19 C20 1.388(3) . ?
C19 H19 0.9300 . ?
C20 H20 0.9300 . ?
C2S C3S 0.712(9) . ?
C2S N1S 1.892(13) . ?
O1S C3S 1.2312(10) . ?
C1S N1S 1.144(14) 2_675 ?
C1S C1S 1.301(18) 2_675 ?
C1S N1S 1.403(14) . ?
C3S C3S 2.00(3) 2_775 ?

loop_
_geom_torsion_atom_site_label_1
_geom_torsion_atom_site_label_2
_geom_torsion_atom_site_label_3
_geom_torsion_atom_site_label_4
_geom_torsion
_geom_torsion_site_symmetry_1
_geom_torsion_site_symmetry_2
_geom_torsion_site_symmetry_3
_geom_torsion_site_symmetry_4
_geom_torsion_publ_flag
Cu1 O4 C1 O2 0.9(2) . . . . ?
Cu1 O4 C1 C2 -178.74(12) . . . . ?
O2 C1 C2 C3 -17.1(3) . . . . ?
O4 C1 C2 C3 162.61(16) . . . . ?
O2 C1 C2 C7 161.06(18) . . . . ?
O4 C1 C2 C7 -19.2(2) . . . . ?
C7 C2 C3 C4 0.0(3) . . . . ?
C1 C2 C3 C4 178.15(16) . . . . ?
C2 C3 C4 C5 -3.5(3) . . . . ?
C2 C3 C4 N1 177.62(18) . . . . ?
N2 N1 C4 C5 -179.5(2) . . . . ?
N2 N1 C4 C3 -0.5(3) . . . . ?
C3 C4 C5 C6 3.6(3) . . . . ?
N1 C4 C5 C6 -177.37(18) . . . . ?
C4 C5 C6 C7 -0.3(3) . . . . ?
C4 C5 C6 C8 -179.30(17) . . . . ?
C3 C2 C7 C6 3.3(3) . . . . ?
C1 C2 C7 C6 -174.85(16) . . . . ?
C5 C6 C7 C2 -3.1(3) . . . . ?
C8 C6 C7 C2 175.87(16) . . . . ?
Cu2 O3 C8 O1 1.9(2) . . . . ?
Cu2 O3 C8 C6 -178.23(11) . . . . ?
C5 C6 C8 O1 -158.80(19) . . . . ?
C7 C6 C8 O1 22.2(3) . . . . ?
C5 C6 C8 O3 21.3(2) . . . . ?
C7 C6 C8 O3 -157.64(17) . . . . ?
C13 N4 C9 C10 -0.2(3) . . . . ?
Cu1 N4 C9 C10 -177.31(14) 1_745 . . . ?
N4 C9 C10 C11 1.5(3) . . . . ?
C9 C10 C11 C12 -1.9(3) . . . . ?
C9 C10 C11 C14 179.29(18) . . . . ?
C10 C11 C12 C13 1.0(3) . . . . ?
C14 C11 C12 C13 179.8(2) . . . . ?
C9 N4 C13 C12 -0.7(3) . . . . ?
Cu1 N4 C13 C12 176.37(18) 1_745 . . . ?
C11 C12 C13 N4 0.3(4) . . . . ?
C12 C11 C14 C15 -102.4(2) . . . . ?
C10 C11 C14 C15 76.3(2) . . . . ?
C11 C14 C15 C16 -161.54(17) . . . . ?
C14 C15 C16 C17 54.8(3) . . . . ?
C14 C15 C16 C20 -127.1(2) . . . . ?
C14 C15 C16 C17' 118.7(9) . . . . ?
C20 C16 C17 C18 -4.6(4) . . . . ?
C15 C16 C17 C18 173.5(2) . . . . ?
C19 N5 C18 C17 4.7(4) . . . . ?
Cu2 N5 C18 C17 -172.0(2) . . . . ?
C16 C17 C18 N5 -0.5(4) . . . . ?
C20 C16 C17' C18' 50.7(18) . . . . ?
C15 C16 C17' C18' 179.5(15) . . . . ?
C16 C17' C18' N5 -2(3) . . . . ?
C19 N5 C18' C17' -48(2) . . . . ?
Cu2 N5 C18' C17' -176.2(18) . . . . ?
C18 N5 C19 C20 -3.6(3) . . . . ?
C18' N5 C19 C20 51.8(9) . . . . ?
Cu2 N5 C19 C20 173.00(17) . . . . ?
N5 C19 C20 C16 -1.6(4) . . . . ?
C17 C16 C20 C19 5.6(3) . . . . ?
C15 C16 C20 C19 -172.6(2) . . . . ?
C17' C16 C20 C19 -51.6(9) . . . . ?
N1S C1S N1S C1S 0.002(2) 2_675 . . 2_675 ?
N1S C1S N1S C2S 154.3(11) 2_675 . . . ?
C1S C1S N1S C2S 154.3(11) 2_675 . . . ?
